data_4076281
loop_
_publ_author_name
'Mankad, Neal P.'
'Gray, Thomas G.'
'Laitar, David S.'
'Sadighi, Joseph P.'

_publ_section_title
;
 Synthesis, Structure, and CO2Reactivity of a Two-Coordinate
 (Carbene)copper(I) Methyl Complex
;
_journal_issue 6
_journal_name_full Organometallics
_journal_page_first 1191
_journal_paper_doi 10.1021/om034368r
_journal_volume 23
_journal_year 2004
_chemical_formula_sum 'C33 H39 Cu N2'
_chemical_formula_weight 527.20
_chemical_name_systematic
; 
 ? 
;
_space_group_IT_number 15
_symmetry_cell_setting monoclinic
_symmetry_space_group_name_Hall '-C 2yc'
_symmetry_space_group_name_H-M 'C 1 2/c 1'
_atom_sites_solution_hydrogens geom
_atom_sites_solution_primary direct
_atom_sites_solution_secondary difmap
_audit_creation_method SHELXL-97
_cell_angle_alpha 90.00
_cell_angle_beta 116.117(2)
_cell_angle_gamma 90.00
_cell_formula_units_Z 4
_cell_length_a 22.561(3)
_cell_length_b 9.4266(12)
_cell_length_c 16.890(2)
_cell_measurement_reflns_used 2243
_cell_measurement_temperature 193(2)
_cell_measurement_theta_max 22.48
_cell_measurement_theta_min 2.55
_cell_volume 3225.3(7)
_computing_cell_refinement 'Bruker SMART'
_computing_data_collection 'Bruker SMART'
_computing_data_reduction 'Bruker SAINT'
_computing_molecular_graphics 'Bruker SHELXTL'
_computing_publication_material 'Bruker SHELXTL'
_computing_structure_refinement 'SHELXL-97 (Sheldrick, 1997)'
_computing_structure_solution 'SHELXS-97 (Sheldrick, 1990)'
_diffrn_ambient_temperature 193(2)
_diffrn_measured_fraction_theta_full 0.986
_diffrn_measured_fraction_theta_max 0.986
_diffrn_measurement_device_type 'CCD area detector'
_diffrn_measurement_method 'phi and omega scans'
_diffrn_radiation_monochromator graphite
_diffrn_radiation_source 'fine-focus sealed tube'
_diffrn_radiation_type MoK\a
_diffrn_radiation_wavelength 0.71073
_diffrn_reflns_av_R_equivalents 0.0735
_diffrn_reflns_av_sigmaI/netI 0.0990
_diffrn_reflns_limit_h_max 23
_diffrn_reflns_limit_h_min -30
_diffrn_reflns_limit_k_max 10
_diffrn_reflns_limit_k_min -12
_diffrn_reflns_limit_l_max 22
_diffrn_reflns_limit_l_min -21
_diffrn_reflns_number 10719
_diffrn_reflns_theta_full 28.32
_diffrn_reflns_theta_max 28.32
_diffrn_reflns_theta_min 2.01
_exptl_absorpt_coefficient_mu 0.697
_exptl_absorpt_correction_type none
_exptl_crystal_colour colorless
_exptl_crystal_density_diffrn 1.086
_exptl_crystal_density_meas 0
_exptl_crystal_density_method 'not measured'
_exptl_crystal_description block
_exptl_crystal_F_000 1120
_refine_diff_density_max 0.667
_refine_diff_density_min -0.584
_refine_diff_density_rms 0.088
_refine_ls_extinction_coef 0.0000(3)
_refine_ls_extinction_expression Fc^*^=kFc[1+0.001xFc^2^\l^3^/sin(2\q)]^-1/4^
_refine_ls_extinction_method SHELXL
_refine_ls_goodness_of_fit_ref 1.158
_refine_ls_hydrogen_treatment mixed
_refine_ls_matrix_type full
_refine_ls_number_parameters 175
_refine_ls_number_reflns 3968
_refine_ls_number_restraints 0
_refine_ls_restrained_S_all 1.158
_refine_ls_R_factor_all 0.1378
_refine_ls_R_factor_gt 0.0869
_refine_ls_shift/su_max 1.561
_refine_ls_shift/su_mean 0.009
_refine_ls_structure_factor_coef Fsqd
_refine_ls_weighting_details 'calc w=1/[\s^2^(Fo^2^)+(0.0792P)^2^+2.5397P] where P=(Fo^2^+2Fc^2^)/3'
_refine_ls_weighting_scheme calc
_refine_ls_wR_factor_gt 0.1758
_refine_ls_wR_factor_ref 0.1935
_reflns_number_gt 2676
_reflns_number_total 3968
_reflns_threshold_expression >2sigma(I)
_cod_data_source_file om034368rsi20031212_074554.cif
_cod_data_source_block 03200t
_cod_depositor_comments
;
The following automatic conversions were performed:

'_symmetry_cell_setting' value 'Monoclinic' changed to 'monoclinic'
according to /home/saulius/struct/CIF-dictionaries/cif_core.dic
dictionary named 'cif_core.dic' version 2.4.1 from 2010-06-29.

Automatic conversion script
Id: cif_fix_values 1715 2011-07-08 13:25:40Z adriana 
;
_cod_original_sg_symbol_H-M C2/c
_cod_database_code 4076281

loop_
_symmetry_equiv_pos_as_xyz
'x, y, z'
'-x, y, -z+1/2'
'x+1/2, y+1/2, z'
'-x+1/2, y+1/2, -z+1/2'
'-x, -y, -z'
'x, -y, z-1/2'
'-x+1/2, -y+1/2, -z'
'x+1/2, -y+1/2, z-1/2'

loop_
_atom_site_label
_atom_site_type_symbol
_atom_site_fract_x
_atom_site_fract_y
_atom_site_fract_z
_atom_site_U_iso_or_equiv
_atom_site_adp_type
_atom_site_occupancy
_atom_site_symmetry_multiplicity
_atom_site_calc_flag
_atom_site_refinement_flags
Cu Cu 1.0000 0.47707(7) 0.2500 0.0328(3) Uani 1 2 d S
N1 N 0.98793(14) 0.1876(3) 0.30435(19) 0.0258(7) Uani 1 1 d .
C1 C 1.0000 0.6800(7) 0.2500 0.065(2) Uani 1 2 d S
H1A H 0.9546 0.7146 0.2290 0.097 Uiso 0.50 1 calc PR
H1B H 1.0186 0.7146 0.2110 0.097 Uiso 0.50 1 calc PR
H1C H 1.0268 0.7146 0.3100 0.097 Uiso 0.50 1 calc PR
C2 C 1.0000 0.2769(5) 0.2500 0.0260(11) Uani 1 2 d S
C3 C 0.99229(19) 0.0478(4) 0.2841(3) 0.0321(9) Uani 1 1 d .
H4 H 0.9857 -0.0330 0.3129 0.039 Uiso 1 1 calc R
C4 C 0.97310(19) 0.2365(4) 0.3745(2) 0.0299(9) Uani 1 1 d .
C5 C 0.9096(2) 0.2835(5) 0.3534(3) 0.0386(10) Uani 1 1 d .
C6 C 0.8976(3) 0.3337(6) 0.4229(3) 0.0559(13) Uani 1 1 d .
H6 H 0.8547 0.3663 0.4114 0.067 Uiso 1 1 calc R
C7 C 0.9474(3) 0.3363(6) 0.5082(3) 0.0662(15) Uani 1 1 d .
H7 H 0.9386 0.3725 0.5545 0.079 Uiso 1 1 calc R
C8 C 1.0087(3) 0.2877(6) 0.5264(3) 0.0582(14) Uani 1 1 d .
H8 H 1.0422 0.2897 0.5854 0.070 Uiso 1 1 calc R
C9 C 1.0236(2) 0.2350(5) 0.4602(3) 0.0403(10) Uani 1 1 d .
C10 C 0.8544(2) 0.2828(5) 0.2603(3) 0.0468(11) Uani 1 1 d .
H10 H 0.8724 0.2400 0.2212 0.056 Uiso 1 1 calc R
C11 C 0.8318(3) 0.4326(7) 0.2272(4) 0.0823(19) Uani 1 1 d .
H11A H 0.8130 0.4770 0.2635 0.123 Uiso 1 1 calc R
H11B H 0.7982 0.4288 0.1657 0.123 Uiso 1 1 calc R
H11C H 0.8696 0.4884 0.2310 0.123 Uiso 1 1 calc R
C12 C 0.7974(3) 0.1910(8) 0.2538(4) 0.084(2) Uani 1 1 d .
H12A H 0.8139 0.0967 0.2778 0.126 Uiso 1 1 calc R
H12B H 0.7652 0.1822 0.1919 0.126 Uiso 1 1 calc R
H12C H 0.7763 0.2345 0.2876 0.126 Uiso 1 1 calc R
C13 C 1.0925(2) 0.1838(5) 0.4809(3) 0.0485(12) Uani 1 1 d .
H13 H 1.0897 0.1264 0.4296 0.058 Uiso 1 1 calc R
C14 C 1.1209(3) 0.0878(7) 0.5630(4) 0.0826(19) Uani 1 1 d .
H14A H 1.1252 0.1421 0.6146 0.124 Uiso 1 1 calc R
H14B H 1.1645 0.0529 0.5723 0.124 Uiso 1 1 calc R
H14C H 1.0913 0.0071 0.5541 0.124 Uiso 1 1 calc R
C15 C 1.1387(3) 0.3083(6) 0.4921(4) 0.0729(17) Uani 1 1 d .
H15A H 1.1209 0.3660 0.4384 0.109 Uiso 1 1 calc R
H15B H 1.1824 0.2724 0.5031 0.109 Uiso 1 1 calc R
H15C H 1.1424 0.3665 0.5422 0.109 Uiso 1 1 calc R
C18 C 0.7574(12) 0.762(2) 0.0323(10) 0.194(7) Uani 1 1 d .
C16 C 0.8182(17) 0.895(4) 0.137(2) 0.183(16) Uani 0.50 1 d P
C17 C 0.8098(12) 0.858(3) 0.0825(13) 0.229(9) Uani 1 1 d .

loop_
_atom_site_aniso_label
_atom_site_aniso_U_11
_atom_site_aniso_U_22
_atom_site_aniso_U_33
_atom_site_aniso_U_23
_atom_site_aniso_U_13
_atom_site_aniso_U_12
Cu 0.0548(5) 0.0170(3) 0.0287(4) 0.000 0.0202(3) 0.000
N1 0.0237(17) 0.0254(17) 0.0242(16) 0.0022(12) 0.0066(14) -0.0006(12)
C1 0.120(7) 0.025(4) 0.042(4) 0.000 0.030(4) 0.000
C2 0.024(3) 0.024(3) 0.029(3) 0.000 0.010(2) 0.000
C3 0.033(2) 0.019(2) 0.042(2) 0.0058(15) 0.0138(18) -0.0001(15)
C4 0.036(2) 0.032(2) 0.025(2) 0.0060(16) 0.0159(18) 0.0001(17)
C5 0.036(2) 0.043(2) 0.037(2) 0.0026(19) 0.016(2) 0.0014(19)
C6 0.050(3) 0.072(4) 0.059(3) -0.002(3) 0.036(3) 0.008(3)
C7 0.071(4) 0.094(4) 0.049(3) -0.012(3) 0.040(3) -0.002(3)
C8 0.065(4) 0.082(4) 0.026(2) -0.004(2) 0.019(3) -0.005(3)
C9 0.044(3) 0.047(3) 0.031(2) 0.0024(19) 0.018(2) -0.005(2)
C10 0.026(2) 0.068(3) 0.045(3) 0.010(2) 0.014(2) 0.008(2)
C11 0.065(4) 0.084(4) 0.084(5) 0.028(4) 0.021(3) 0.027(3)
C12 0.050(4) 0.115(5) 0.066(4) 0.012(4) 0.006(3) -0.016(3)
C13 0.037(3) 0.059(3) 0.038(3) -0.001(2) 0.006(2) 0.001(2)
C14 0.062(4) 0.094(5) 0.072(4) 0.034(3) 0.011(3) 0.007(3)
C15 0.044(3) 0.081(4) 0.086(4) 0.009(3) 0.022(3) -0.007(3)
C18 0.247(17) 0.215(15) 0.19(2) -0.040(16) 0.16(2) -0.030(12)
C16 0.16(2) 0.20(2) 0.24(4) -0.14(3) 0.14(3) -0.112(19)
C17 0.23(2) 0.30(3) 0.21(2) -0.021(18) 0.14(2) -0.027(17)

loop_
_atom_type_symbol
_atom_type_description
_atom_type_scat_dispersion_real
_atom_type_scat_dispersion_imag
_atom_type_scat_source
C C 0.0033 0.0016 'International Tables Vol C Tables 4.2.6.8 and 6.1.1.4'
H H 0.0000 0.0000 'International Tables Vol C Tables 4.2.6.8 and 6.1.1.4'
N N 0.0061 0.0033 'International Tables Vol C Tables 4.2.6.8 and 6.1.1.4'
Cu Cu 0.3201 1.2651 'International Tables Vol C Tables 4.2.6.8 and 6.1.1.4'

loop_
_geom_angle_atom_site_label_1
_geom_angle_atom_site_label_2
_geom_angle_atom_site_label_3
_geom_angle
_geom_angle_site_symmetry_1
_geom_angle_site_symmetry_3
C2 Cu C1 180.000(1) . .
C2 N1 C3 111.6(3) . .
C2 N1 C4 123.1(3) . .
C3 N1 C4 125.3(3) . .
N1 C2 N1 103.4(4) . 2_755
N1 C2 Cu 128.3(2) . .
N1 C2 Cu 128.3(2) 2_755 .
C3 C3 N1 106.7(2) 2_755 .
C5 C4 C9 123.4(4) . .
C5 C4 N1 118.5(3) . .
C9 C4 N1 118.0(3) . .
C4 C5 C6 116.8(4) . .
C4 C5 C10 123.3(4) . .
C6 C5 C10 119.8(4) . .
C7 C6 C5 120.8(5) . .
C8 C7 C6 120.5(5) . .
C7 C8 C9 121.4(5) . .
C8 C9 C4 116.9(4) . .
C8 C9 C13 120.9(4) . .
C4 C9 C13 122.1(4) . .
C12 C10 C5 111.2(4) . .
C12 C10 C11 111.6(4) . .
C5 C10 C11 111.5(4) . .
C9 C13 C15 111.1(4) . .
C9 C13 C14 112.0(4) . .
C15 C13 C14 110.5(4) . .
C18 C18 C17 125(3) 7_665 .
C16 C17 C18 126(3) . .

loop_
_geom_bond_atom_site_label_1
_geom_bond_atom_site_label_2
_geom_bond_distance
_geom_bond_site_symmetry_2
Cu C2 1.887(5) .
Cu C1 1.913(6) .
N1 C2 1.359(4) .
N1 C3 1.376(5) .
N1 C4 1.442(5) .
C2 N1 1.359(4) 2_755
C3 C3 1.343(8) 2_755
C4 C5 1.387(6) .
C4 C9 1.393(5) .
C5 C6 1.399(6) .
C5 C10 1.517(6) .
C6 C7 1.383(7) .
C7 C8 1.359(7) .
C8 C9 1.393(6) .
C9 C13 1.513(6) .
C10 C12 1.513(7) .
C10 C11 1.521(7) .
C13 C15 1.524(7) .
C13 C14 1.539(7) .
C18 C18 1.01(3) 7_665
C18 C17 1.44(3) .
C16 C17 0.91(3) .
